data_2103268
loop_
_publ_author_name
'Farrell, Dorcas M. M.'
'Ferguson, George'
'Lough, Alan J.'
'Glidewell, Christopher'

_publ_section_title
;
 Chiral <i>versus</i> racemic building blocks in supramolecular
 chemistry: tartrate salts of organic diamines
;
_journal_issue 2
_journal_name_full 'Acta Crystallographica Section B'
_journal_page_first 272
_journal_page_last 288
_journal_paper_doi 10.1107/S0108768101019632
_journal_volume 58
_journal_year 2002
_chemical_formula_moiety 'C4 H12 N2, C4 H4 O6'
_chemical_formula_sum 'C8 H16 N2 O6'
_chemical_formula_weight 236.23
_chemical_name_systematic
;
Piperazine--(2R,3R)-tartaric acid (1/1)
;
_space_group_IT_number 4
_symmetry_cell_setting monoclinic
_symmetry_space_group_name_Hall 'P 2yb'
_symmetry_space_group_name_H-M 'P 1 21 1'
_atom_sites_solution_hydrogens geom
_atom_sites_solution_primary direct
_atom_sites_solution_secondary difmap
_cell_angle_alpha 90.00
_cell_angle_beta 109.006(3)
_cell_angle_gamma 90.00
_cell_formula_units_Z 2
_cell_length_a 6.4043(3)
_cell_length_b 9.0860(5)
_cell_length_c 9.3734(4)
_cell_measurement_reflns_used 1118
_cell_measurement_temperature 150(2)
_cell_measurement_theta_max 27.49
_cell_measurement_theta_min 3.21
_cell_volume 515.70(4)
_computing_cell_refinement 'DENZO-SMN (Otwinowski & Minor, 1997)'
_computing_data_collection 'Kappa-CCD server software (Nonius, 1997)'
_computing_data_reduction 'DENZO-SMN (Otwinowski & Minor, 1997)'
_computing_molecular_graphics 'PLATON (Spek, 2001)'
_computing_publication_material 'SHELXL-97 (Sheldrick, 1997b) and PRPKAPPA (Ferguson, 1999)'
_computing_structure_refinement 'SHELXL-97 (Sheldrick, 1997b)'
_computing_structure_solution 'SHELXS-97 (Sheldrick, 1997a)'
_diffrn_ambient_temperature 150(2)
_diffrn_measured_fraction_theta_full 0.986
_diffrn_measured_fraction_theta_max 0.986
_diffrn_measurement_device_type Kappa-CCD
_diffrn_measurement_method '\f scans, and \w scans with \k offsets'
_diffrn_radiation_monochromator graphite
_diffrn_radiation_source 'fine-focus sealed X-ray tube'
_diffrn_radiation_type 'Mo K\a'
_diffrn_radiation_wavelength 0.71073
_diffrn_reflns_av_R_equivalents 0.047
_diffrn_reflns_av_sigmaI/netI 0.0749
_diffrn_reflns_limit_h_max 8
_diffrn_reflns_limit_h_min 0
_diffrn_reflns_limit_k_max 11
_diffrn_reflns_limit_k_min 0
_diffrn_reflns_limit_l_max 11
_diffrn_reflns_limit_l_min -12
_diffrn_reflns_number 3749
_diffrn_reflns_theta_full 27.49
_diffrn_reflns_theta_max 27.49
_diffrn_reflns_theta_min 3.21
_diffrn_standards_decay_% 0
_exptl_absorpt_coefficient_mu 0.130
_exptl_absorpt_correction_T_max 0.9896
_exptl_absorpt_correction_T_min 0.9644
_exptl_absorpt_correction_type multi-scan
_exptl_absorpt_process_details 'DENZO-SMN (Otwinowski & Minor, 1997)'
_exptl_crystal_colour colourless
_exptl_crystal_density_diffrn 1.521
_exptl_crystal_density_method 'not measured'
_exptl_crystal_description needle
_exptl_crystal_F_000 252
_exptl_crystal_size_max 0.28
_exptl_crystal_size_mid 0.10
_exptl_crystal_size_min 0.08
_refine_diff_density_max 0.193
_refine_diff_density_min -0.180
_refine_ls_extinction_coef 0.057(18)
_refine_ls_extinction_expression Fc^*^=kFc[1+0.001xFc^2^\l^3^/sin(2\q)]^-1/4^
_refine_ls_extinction_method SHELXL
_refine_ls_goodness_of_fit_ref 1.034
_refine_ls_hydrogen_treatment constr
_refine_ls_matrix_type full
_refine_ls_number_parameters 148
_refine_ls_number_reflns 1241
_refine_ls_number_restraints 1
_refine_ls_restrained_S_all 1.034
_refine_ls_R_factor_all 0.0471
_refine_ls_R_factor_gt 0.0369
_refine_ls_shift/su_max 0.000
_refine_ls_shift/su_mean 0.000
_refine_ls_structure_factor_coef Fsqd
_refine_ls_weighting_details 'w=1/[\s^2^(Fo^2^)+(0.0293P)^2^] where P=(Fo^2^+2Fc^2^)/3'
_refine_ls_weighting_scheme calc
_refine_ls_wR_factor_gt 0.0837
_refine_ls_wR_factor_ref 0.0883
_reflns_number_gt 1061
_reflns_number_total 1241
_reflns_threshold_expression >2\s(I)
_cod_data_source_file na0130.cif
_cod_data_source_block V
_cod_depositor_comments
;
The following automatic conversions were performed:
'_exptl_absorpt_correction_type' value 'Multi-scan' changed to
'multi-scan' according to
'/home/saulius/struct/CIF-dictionaries/cif_core.dic' dictionary named
'cif_core.dic' version 2.4.1 from 2010-06-29.

Automatic conversion script
Id: cif_fix_enum 1527 2010-12-29 10:47:43Z saulius 

The following automatic conversions were performed:

'_exptl_absorpt_correction_type' value 'Multi-scan' changed to
'multi-scan' according to
/home/saulius/struct/CIF-dictionaries/cif_core.dic dictionary named
'cif_core.dic' version 2.4.1 from 2010-06-29.

Automatic conversion script
Id: cif_fix_values 1715 2011-07-08 13:25:40Z adriana 
;
_cod_original_sg_symbol_H-M P21
_cod_database_code 2103268
_cod_database_fobs_code 2103268

loop_
_symmetry_equiv_pos_as_xyz
'x, y, z'
'-x, y+1/2, -z'

loop_
_atom_site_label
_atom_site_fract_x
_atom_site_fract_y
_atom_site_fract_z
_atom_site_U_iso_or_equiv
_atom_site_adp_type
_atom_site_calc_flag
_atom_site_refinement_flags
_atom_site_occupancy
_atom_site_type_symbol
N11 0.6752(3) 0.4588(3) 0.6733(2) 0.0218(5) Uani d . 1 N
N14 0.3480(3) 0.5406(3) 0.8060(2) 0.0203(5) Uani d . 1 N
C12 0.5186(4) 0.3465(4) 0.6953(3) 0.0231(6) Uani d . 1 C
C13 0.4443(4) 0.3900(3) 0.8269(3) 0.0223(6) Uani d . 1 C
C15 0.5076(4) 0.6521(3) 0.7870(3) 0.0233(6) Uani d . 1 C
C16 0.5784(4) 0.6098(3) 0.6534(3) 0.0232(6) Uani d . 1 C
O1 1.0097(3) 0.4036(2) -0.05976(19) 0.0243(5) Uani d . 1 O
O2 1.2387(3) 0.5818(2) 0.06616(18) 0.0242(5) Uani d . 1 O
O3 1.0608(3) 0.4915(3) 0.5164(2) 0.0334(5) Uani d . 1 O
O4 0.7004(3) 0.4618(3) 0.39278(19) 0.0276(5) Uani d . 1 O
O5 0.9700(3) 0.2861(2) 0.1863(2) 0.0231(4) Uani d . 1 O
O6 0.7233(3) 0.5573(2) 0.13543(18) 0.0243(5) Uani d . 1 O
C1 1.1092(4) 0.4756(3) 0.0577(3) 0.0190(5) Uani d . 1 C
C2 1.0706(4) 0.4270(3) 0.2039(3) 0.0191(6) Uani d . 1 C
C3 0.9288(4) 0.5406(3) 0.2516(3) 0.0198(5) Uani d . 1 C
C4 0.8949(4) 0.4936(3) 0.4004(3) 0.0220(6) Uani d . 1 C
H11A 0.7130 0.4344 0.5896 0.026 Uiso calc R 1 H
H11B 0.8020 0.4580 0.7556 0.026 Uiso calc R 1 H
H14A 0.3072 0.5650 0.8885 0.024 Uiso calc R 1 H
H14B 0.2232 0.5416 0.7223 0.024 Uiso calc R 1 H
H12A 0.5920 0.2492 0.7150 0.028 Uiso calc R 1 H
H12B 0.3889 0.3388 0.6026 0.028 Uiso calc R 1 H
H13A 0.3327 0.3188 0.8366 0.027 Uiso calc R 1 H
H13B 0.5720 0.3867 0.9212 0.027 Uiso calc R 1 H
H15A 0.6382 0.6565 0.8795 0.028 Uiso calc R 1 H
H15B 0.4374 0.7505 0.7701 0.028 Uiso calc R 1 H
H16A 0.4492 0.6133 0.5601 0.028 Uiso calc R 1 H
H16B 0.6891 0.6812 0.6428 0.028 Uiso calc R 1 H
H2 1.2171 0.4207 0.2853 0.023 Uiso calc R 1 H
H3 1.0075 0.6373 0.2678 0.024 Uiso calc R 1 H
H5 0.9205 0.2647 0.0942 0.035 Uiso calc R 1 H
H6 0.6203 0.5382 0.1696 0.036 Uiso calc R 1 H

loop_
_atom_site_aniso_label
_atom_site_aniso_U_11
_atom_site_aniso_U_22
_atom_site_aniso_U_33
_atom_site_aniso_U_12
_atom_site_aniso_U_13
_atom_site_aniso_U_23
N11 0.0205(10) 0.0287(14) 0.0179(9) 0.0003(9) 0.0089(8) -0.0012(10)
N14 0.0210(9) 0.0212(13) 0.0197(10) -0.0007(9) 0.0081(8) 0.0003(9)
C12 0.0273(12) 0.0206(14) 0.0229(12) 0.0005(11) 0.0101(10) -0.0017(11)
C13 0.0246(12) 0.0198(15) 0.0237(13) 0.0009(11) 0.0096(10) 0.0016(12)
C15 0.0258(12) 0.0207(16) 0.0248(13) -0.0007(11) 0.0101(10) -0.0013(11)
C16 0.0221(12) 0.0277(17) 0.0195(11) -0.0052(11) 0.0064(10) -0.0002(11)
O1 0.0252(9) 0.0284(12) 0.0197(8) -0.0009(8) 0.0079(7) -0.0019(8)
O2 0.0267(9) 0.0254(12) 0.0231(8) -0.0031(8) 0.0117(7) -0.0008(8)
O3 0.0275(10) 0.0515(16) 0.0189(9) 0.0023(10) 0.0046(7) -0.0008(9)
O4 0.0251(9) 0.0388(13) 0.0216(9) -0.0039(9) 0.0113(7) -0.0003(9)
O5 0.0290(9) 0.0197(10) 0.0218(9) -0.0021(8) 0.0100(8) -0.0005(8)
O6 0.0207(8) 0.0321(12) 0.0205(8) 0.0030(8) 0.0072(7) 0.0021(8)
C1 0.0166(11) 0.0203(14) 0.0206(12) 0.0022(10) 0.0068(9) -0.0012(11)
C2 0.0181(11) 0.0189(15) 0.0202(11) 0.0005(10) 0.0061(9) -0.0006(10)
C3 0.0184(10) 0.0211(14) 0.0199(11) 0.0002(10) 0.0062(9) -0.0021(11)
C4 0.0249(12) 0.0236(16) 0.0177(11) 0.0013(12) 0.0072(10) -0.0019(11)

loop_
_atom_type_symbol
_atom_type_description
_atom_type_scat_dispersion_real
_atom_type_scat_dispersion_imag
_atom_type_scat_source
C C 0.0033 0.0016 'International Tables Vol C Tables 4.2.6.8 and 6.1.1.4'
H H 0.0000 0.0000 'International Tables Vol C Tables 4.2.6.8 and 6.1.1.4'
N N 0.0061 0.0033 'International Tables Vol C Tables 4.2.6.8 and 6.1.1.4'
O O 0.0106 0.0060 'International Tables Vol C Tables 4.2.6.8 and 6.1.1.4'

loop_
_geom_angle_atom_site_label_1
_geom_angle_atom_site_label_2
_geom_angle_atom_site_label_3
_geom_angle
_geom_angle_publ_flag
C12 N11 C16 112.1(2) no
C12 N11 H11A 109.2 no
C16 N11 H11A 109.2 no
C12 N11 H11B 109.2 no
C16 N11 H11B 109.2 no
H11A N11 H11B 107.9 no
C13 N14 C15 111.7(2) no
C13 N14 H14A 109.3 no
C15 N14 H14A 109.3 no
C13 N14 H14B 109.3 no
C15 N14 H14B 109.3 no
H14A N14 H14B 107.9 no
N11 C12 C13 109.8(2) no
N11 C12 H12A 109.7 no
C13 C12 H12A 109.7 no
N11 C12 H12B 109.7 no
C13 C12 H12B 109.7 no
H12A C12 H12B 108.2 no
N14 C13 C12 111.1(2) no
N14 C13 H13A 109.4 no
C12 C13 H13A 109.4 no
N14 C13 H13B 109.4 no
C12 C13 H13B 109.4 no
H13A C13 H13B 108.0 no
N14 C15 C16 109.1(2) no
N14 C15 H15A 109.9 no
C16 C15 H15A 109.9 no
N14 C15 H15B 109.9 no
C16 C15 H15B 109.9 no
H15A C15 H15B 108.3 no
N11 C16 C15 110.8(2) no
N11 C16 H16A 109.5 no
C15 C16 H16A 109.5 no
N11 C16 H16B 109.5 no
C15 C16 H16B 109.5 no
H16A C16 H16B 108.1 no
C2 O5 H5 109.5 no
C3 O6 H6 109.5 no
O2 C1 O1 126.1(2) no
O2 C1 C2 117.3(2) no
O1 C1 C2 116.6(2) no
O5 C2 C3 110.6(2) no
O5 C2 C1 110.8(2) no
C3 C2 C1 110.5(2) no
O5 C2 H2 108.3 no
C3 C2 H2 108.3 no
C1 C2 H2 108.3 no
O6 C3 C2 109.8(2) no
O6 C3 C4 110.9(2) no
C2 C3 C4 110.4(2) no
O6 C3 H3 108.6 no
C2 C3 H3 108.6 no
C4 C3 H3 108.6 no
O3 C4 O4 126.3(2) no
O3 C4 C3 117.5(2) no
O4 C4 C3 116.2(2) no

loop_
_geom_bond_atom_site_label_1
_geom_bond_atom_site_label_2
_geom_bond_distance
_geom_bond_publ_flag
N11 C12 1.491(4) no
N11 C16 1.492(4) no
N11 H11A 0.92 no
N11 H11B 0.92 no
N14 C13 1.487(4) no
N14 C15 1.491(3) no
N14 H14A 0.92 no
N14 H14B 0.92 no
C12 C13 1.512(3) no
C12 H12A 0.99 no
C12 H12B 0.99 no
C13 H13A 0.99 no
C13 H13B 0.99 no
C15 C16 1.514(3) no
C15 H15A 0.99 no
C15 H15B 0.99 no
C16 H16A 0.99 no
C16 H16B 0.99 no
O1 C1 1.261(3) no
O2 C1 1.258(3) no
O3 C4 1.249(3) no
O4 C4 1.258(3) no
O5 C2 1.419(3) no
O5 H5 0.84 no
O6 C3 1.416(3) no
O6 H6 0.84 no
C1 C2 1.535(3) no
C2 C3 1.534(4) no
C2 H2 1.00 no
C3 C4 1.541(3) no
C3 H3 1.00 no

loop_
_geom_hbond_atom_site_label_D
_geom_hbond_atom_site_label_H
_geom_hbond_atom_site_label_A
_geom_hbond_site_symmetry_A
_geom_hbond_distance_DH
_geom_hbond_distance_HA
_geom_hbond_distance_DA
_geom_hbond_angle_DHA
_geom_hbond_publ_flag
N11 H11B O1 1_556 0.92 1.87 2.759(3) 161 y
N11 H11A O4 . 0.92 1.84 2.686(2) 152 y
N14 H14A O2 1_456 0.92 1.86 2.773(2) 170 y
N14 H14B O3 1_455 0.92 1.93 2.775(3) 153 y
O5 H5 O1 . 0.84 2.13 2.628(3) 118 y
O5 H5 O2 2_745 0.84 2.25 2.962(3) 143 y
O6 H6 O4 . 0.84 2.10 2.613(2) 119 y
O6 H6 O2 1_455 0.84 2.35 2.965(2) 130 y

loop_
_geom_torsion_atom_site_label_1
_geom_torsion_atom_site_label_2
_geom_torsion_atom_site_label_3
_geom_torsion_atom_site_label_4
_geom_torsion
_geom_torsion_publ_flag
C16 N11 C12 C13 -55.5(3) no
C15 N14 C13 C12 -57.7(3) no
N11 C12 C13 N14 55.2(3) no
C13 N14 C15 C16 57.7(3) no
C12 N11 C16 C15 57.2(3) no
N14 C15 C16 N11 -56.9(3) no
O2 C1 C2 O5 -164.9(2) no
O1 C1 C2 O5 14.2(3) no
O2 C1 C2 C3 72.2(3) no
O1 C1 C2 C3 -108.7(3) no
O5 C2 C3 O6 -64.1(2) no
C1 C2 C3 O6 58.9(3) no
O5 C2 C3 C4 58.4(3) no
C1 C2 C3 C4 -178.6(2) no
O6 C3 C4 O3 -171.9(2) no
C2 C3 C4 O3 66.2(3) no
O6 C3 C4 O4 7.8(4) no
C2 C3 C4 O4 -114.1(3) no

loop_
_cod_related_entry_id
_cod_related_entry_database
_cod_related_entry_code
1 ChemSpider 21188398
